data_1531731
loop_
_publ_author_name
'Manfrinetti, P.'
'Pani, M.'
'Palenzona, A.'
'Dhar, S.K.'
'Singh, S.'

_publ_section_title
;
 Single crystal study of the high-Curie-ferromagnet Gd1.02 Sc0.98 Ge and
 of Gd2.38 Sc2.62 Ge3
;
_journal_name_full 'Journal of Alloys Compd.'
_journal_page_first 9
_journal_page_last 13
_journal_volume 334
_journal_year 2002
_chemical_formula_sum 'Gd2.381 Ge3 Sc2.619'
_chemical_name_systematic '(Gd0.226 Sc0.774)2 (Gd0.643 Sc0.357)3 Ge3'
_space_group_IT_number 193
_symmetry_space_group_name_Hall '-P 6c 2'
_symmetry_space_group_name_H-M 'P 63/m c m'
_cell_angle_alpha 90
_cell_angle_beta 90
_cell_angle_gamma 120
_cell_formula_units_Z 2
_cell_length_a 8.265
_cell_length_b 8.265
_cell_length_c 6.125
_cell_volume 362.345
_citation_journal_id_ASTM JALCEU
_cod_data_source_file Manfrinetti_JALCEU_2002_405.cif
_cod_data_source_block Gd2.381Ge3Sc2.619
_cod_original_cell_volume 362.3452
_cod_database_code 1531731

loop_
_symmetry_equiv_pos_as_xyz
x,y,z
x-y,x,z+1/2
-y,x-y,z
-x,-y,z+1/2
-x+y,-x,z
y,-x+y,z+1/2
-y,-x,-z
x-y,-y,-z+1/2
x,x-y,-z
y,x,-z+1/2
-x+y,y,-z
-x,-x+y,-z+1/2
-x,-y,-z
-x+y,-x,-z-1/2
y,-x+y,-z
x,y,-z-1/2
x-y,x,-z
-y,x-y,-z-1/2
y,x,z
-x+y,y,z-1/2
-x,-x+y,z
-y,-x,z-1/2
x-y,-y,z
x,x-y,z-1/2

loop_
_atom_site_label
_atom_site_type_symbol
_atom_site_fract_x
_atom_site_fract_y
_atom_site_fract_z
_atom_site_occupancy
_atom_site_U_iso_or_equiv
Gd2 Gd 0.24223 0 0.25 0.643 0.0
Ge1 Ge 0.603 0 0.25 1 0.0
Gd1 Gd 0.3333 0.6667 0 0.226 0.0
Sc1 Sc 0.3333 0.6667 0 0.774 0.0
Sc2 Sc 0.24223 0 0.25 0.357 0.0
